data_2001712
loop_
_publ_author_name
'Ferguson, G.'
'Gallagher, J. F.'
'Glidewell, C.'
'Zakaria, C. M.'

_publ_section_title
;
 Structures of 1-ferrocenyl-1-phenylethanol,
 ferrocenyl(diphenyl)methanol and
 ferrocene-1,1'-diylbis(diphenylmethanol)
;
_journal_issue 5
_journal_name_full 'Acta Crystallographica Section C'
_journal_page_first 967
_journal_page_last 971
_journal_paper_doi 10.1107/S0108270192011715
_journal_volume 49
_journal_year 1993
_chemical_formula_moiety 'C23 H20 Fe1 O1'
_chemical_formula_sum 'C23 H20 Fe O'
_chemical_formula_weight 368.25
_chemical_name_common Ferrocenyl(diphenyl)methanol
_chemical_name_systematic
;
Ferrocenyl(diphenyl)methanol
;
_space_group_IT_number 2
_symmetry_cell_setting triclinic
_symmetry_space_group_name_Hall '-P 1'
_symmetry_space_group_name_H-M 'P -1'
_cell_angle_alpha 105.707(4)
_cell_angle_beta 106.128(5)
_cell_angle_gamma 102.403(4)
_cell_formula_units_Z 2
_cell_length_a 7.8205(4)
_cell_length_b 11.0274(4)
_cell_length_c 11.7715(6)
_cell_measurement_reflns_used 25
_cell_measurement_temperature 293
_cell_measurement_theta_max 25.50
_cell_measurement_theta_min 9.50
_cell_volume 891.45(9)
_computing_cell_refinement 'Enraf Nonius CAD-4 software'
_computing_data_collection 'Enraf Nonius CAD-4 software'
_computing_data_reduction 'NRCVAX DATRD2'
_computing_molecular_graphics NRCVAX
_computing_publication_material 'NRCVAX TABLES'
_computing_structure_refinement 'NRCVAX LSTSQ'
_computing_structure_solution 'NRCVAX SOLVER'
_diffrn_ambient_temperature 293
_diffrn_measurement_device 'Nonius CAD-4    '
_diffrn_measurement_method \w/2\q
_diffrn_radiation_monochromator graphite
_diffrn_radiation_source 'xray tube'
_diffrn_radiation_type 'Molybdenum K\a'
_diffrn_radiation_wavelength 0.70930
_diffrn_reflns_av_R_equivalents 0.000
_diffrn_reflns_limit_h_max 10
_diffrn_reflns_limit_h_min -10
_diffrn_reflns_limit_k_max 15
_diffrn_reflns_limit_k_min 0
_diffrn_reflns_limit_l_max 15
_diffrn_reflns_limit_l_min -16
_diffrn_reflns_number 5174
_diffrn_reflns_theta_max 29.92
_diffrn_reflns_theta_min 0.00
_diffrn_standards_decay_% 0.0
_diffrn_standards_interval_time 60
_diffrn_standards_number 3
_exptl_absorpt_coefficient_mu 0.85
_exptl_absorpt_correction_T_max 0.8246
_exptl_absorpt_correction_T_min 0.7666
_exptl_absorpt_correction_type empirical
_exptl_crystal_colour orange
_exptl_crystal_density_diffrn 1.372
_exptl_crystal_description block
_exptl_crystal_F_000 384
_exptl_crystal_size_max 0.45
_exptl_crystal_size_mid 0.35
_exptl_crystal_size_min 0.30
_refine_diff_density_max 0.35
_refine_diff_density_min -0.25
_refine_ls_extinction_coef 98E2(9)
_refine_ls_extinction_method Larson
_refine_ls_goodness_of_fit_obs 1.46
_refine_ls_hydrogen_treatment 'O-H from \D maps; C-H, 0.95 \%A riding'
_refine_ls_matrix_type full
_refine_ls_number_parameters 227
_refine_ls_number_reflns 4294
_refine_ls_R_factor_all 0.039
_refine_ls_R_factor_obs 0.030
_refine_ls_shift/esd_max 0.000
_refine_ls_structure_factor_coef F
_refine_ls_weighting_details 'w = 1/(\s^2^(F)+0.0008F^2^)'
_refine_ls_weighting_scheme calc
_refine_ls_wR_factor_all 0.050
_refine_ls_wR_factor_obs 0.049
_reflns_number_observed 4294
_reflns_number_total 5174
_reflns_observed_criterion Inet>3.0\s(Inet)
_cod_data_source_file li1034.cif
_cod_data_source_block Ferrocenyldiphenylmethanol
_cod_depositor_comments
;
The following automatic conversions were performed:
'_symmetry_cell_setting' value 'Triclinic' changed to 'triclinic'
according to '/home/saulius/struct/CIF-dictionaries/cif_core.dic'
dictionary named 'cif_core.dic' version 2.4.1 from
2010-06-29.

'_refine_ls_matrix_type' value 'Full' changed to 'full'
according to '/home/saulius/struct/CIF-dictionaries/cif_core.dic'
dictionary named 'cif_core.dic' version 2.4.1 from 2010-06-29.

Automatic conversion script
Id: cif_fix_enum 1527 2010-12-29 10:47:43Z saulius 

The following automatic conversions were performed:

'_symmetry_cell_setting' value 'Triclinic' changed to 'triclinic'
according to /home/saulius/struct/CIF-dictionaries/cif_core.dic
dictionary named 'cif_core.dic' version 2.4.1 from
2010-06-29.

'_refine_ls_matrix_type' value 'Full' changed to 'full'
according to /home/saulius/struct/CIF-dictionaries/cif_core.dic
dictionary named 'cif_core.dic' version 2.4.1 from 2010-06-29.

Automatic conversion script
Id: cif_fix_values 1715 2011-07-08 13:25:40Z adriana 

The following automatic conversions were performed:

'_refine_ls_weighting_scheme' value '1/(\s^2^(F)+0.0008F^2^)' was
changed to 'calc'. New tag '_refine_ls_weighting_details' was
created. The value of the new tag was set to 'w =
1/(\s^2^(F)+0.0008F^2^)'.

Automatic conversion script
Id: cif_fix_values 3143 2015-03-26 13:38:13Z robertas 
;
_cod_original_cell_volume 891.45(7)
_cod_original_formula_sum 'C23 H20 Fe1 O1 '
_cod_database_code 2001712

loop_
_symmetry_equiv_pos_as_xyz
x,y,z
-x,-y,-z

loop_
_atom_site_aniso_label
_atom_site_aniso_U_11
_atom_site_aniso_U_22
_atom_site_aniso_U_33
_atom_site_aniso_U_12
_atom_site_aniso_U_13
_atom_site_aniso_U_23
_atom_site_aniso_type_symbol
Fe 0.03623(12) 0.03051(11) 0.04805(13) 0.0104(2) 0.0365(2) 0.0270(2) Fe
O 0.0446(6) 0.0450(5) 0.0391(5) -0.0129(9) -0.0080(8) 0.0309(9) O
C1 0.0323(5) 0.0335(6) 0.0319(6) 0.0020(9) 0.0119(9) 0.0249(9) C
C11 0.0537(9) 0.0514(8) 0.0642(10) 0.0095(14) 0.0664(16) 0.0361(15) C
C12 0.0531(10) 0.0691(12) 0.0816(13) 0.0021(17) 0.0351(18) 0.096(2) C
C13 0.0539(10) 0.0350(8) 0.144(2) 0.0211(14) 0.087(3) 0.061(2) C
C14 0.0612(11) 0.0521(9) 0.0618(10) -0.0257(16) 0.0527(18) -0.0057(16) C
C15 0.0383(7) 0.0496(8) 0.0690(10) 0.0052(12) 0.0323(14) 0.0546(15) C
C21 0.0370(6) 0.0364(6) 0.0503(8) 0.0112(10) 0.0167(11) 0.0367(11) C
C22 0.0373(7) 0.0463(8) 0.0972(14) 0.0236(12) 0.0320(16) 0.0715(18) C
C23 0.0542(9) 0.0440(8) 0.1088(16) 0.0319(14) 0.100(2) 0.0482(18) C
C24 0.0603(9) 0.0407(7) 0.0600(9) 0.0117(13) 0.0744(16) 0.0263(13) C
C25 0.0357(6) 0.0331(6) 0.0393(6) 0.0065(9) 0.0271(10) 0.0250(10) C
C31 0.0404(6) 0.0348(6) 0.0302(5) 0.0035(9) 0.0213(9) 0.0250(9) C
C32 0.0530(8) 0.0434(7) 0.0434(7) 0.0210(12) 0.0357(12) 0.0444(12) C
C33 0.0833(12) 0.0453(8) 0.0559(9) 0.0331(16) 0.0719(18) 0.0567(14) C
C34 0.0749(12) 0.0486(9) 0.0603(10) -0.0056(16) 0.0740(18) 0.0427(15) C
C35 0.0466(8) 0.0608(10) 0.0695(11) -0.0049(14) 0.0496(16) 0.0476(17) C
C36 0.0421(7) 0.0515(8) 0.0565(9) 0.0083(12) 0.0335(13) 0.0501(14) C
C41 0.0352(6) 0.0350(6) 0.0393(6) 0.0172(9) 0.0235(10) 0.0360(10) C
C42 0.0467(7) 0.0414(7) 0.0415(7) 0.0050(11) 0.0330(12) 0.0266(11) C
C43 0.0735(11) 0.0474(8) 0.0465(8) 0.0236(15) 0.0521(16) 0.0259(13) C
C44 0.0759(12) 0.0643(10) 0.0653(11) 0.0646(18) 0.0852(19) 0.0602(17) C
C45 0.0485(9) 0.0734(11) 0.0774(12) 0.0492(16) 0.0718(18) 0.068(2) C
C46 0.0355(7) 0.0534(8) 0.0602(9) 0.0234(12) 0.0330(13) 0.0428(14) C

loop_
_atom_site_label
_atom_site_fract_x
_atom_site_fract_y
_atom_site_fract_z
_atom_site_U_iso_or_equiv
_atom_site_thermal_displace_type
_atom_site_calc_flag
_atom_site_refinement_flags
_atom_site_type_symbol
Fe 0.80686(3) 0.347480(17) 0.224884(19) 0.03852(13) Uani . . Fe
O 0.67955(15) 0.58033(11) 0.08724(10) 0.0506(6) Uani . . O
C1 0.83751(17) 0.63797(12) 0.20420(12) 0.0352(6) Uani . . C
C11 0.5854(3) 0.31522(18) 0.28581(18) 0.0562(10) Uani . . C
C12 0.6864(3) 0.2292(2) 0.3072(2) 0.0678(13) Uani . . C
C13 0.6845(3) 0.15185(17) 0.1896(3) 0.0764(16) Uani . . C
C14 0.5807(3) 0.19263(19) 0.09583(19) 0.0677(11) Uani . . C
C15 0.5190(2) 0.29383(17) 0.15655(18) 0.0535(9) Uani . . C
C21 1.01030(19) 0.52109(14) 0.34689(15) 0.0432(7) Uani . . C
C22 1.0897(2) 0.41550(18) 0.3249(2) 0.0600(11) Uani . . C
C23 1.0546(3) 0.36274(17) 0.1942(2) 0.0648(13) Uani . . C
C24 0.9547(3) 0.43523(16) 0.13356(17) 0.0528(9) Uani . . C
C25 0.92675(18) 0.53351(13) 0.22774(13) 0.0373(7) Uani . . C
C31 0.97241(19) 0.74859(13) 0.18654(12) 0.0370(6) Uani . . C
C32 0.9030(2) 0.84081(15) 0.14459(14) 0.0457(8) Uani . . C
C33 1.0218(3) 0.94478(16) 0.13074(17) 0.0573(11) Uani . . C
C34 1.2089(3) 0.95820(17) 0.15892(17) 0.0617(11) Uani . . C
C35 1.2783(3) 0.8687(2) 0.20082(19) 0.0612(11) Uani . . C
C36 1.1608(2) 0.76284(17) 0.21437(16) 0.0507(9) Uani . . C
C41 0.77634(18) 0.69752(13) 0.31412(12) 0.0362(7) Uani . . C
C42 0.9047(2) 0.80034(15) 0.42249(14) 0.0452(8) Uani . . C
C43 0.8520(3) 0.85157(17) 0.52458(16) 0.0568(11) Uani . . C
C44 0.6727(3) 0.7991(2) 0.52030(19) 0.0612(12) Uani . . C
C45 0.5461(3) 0.6971(2) 0.4147(2) 0.0608(12) Uani . . C
C46 0.5959(2) 0.64693(17) 0.31113(17) 0.0499(9) Uani . . C
H11 0.565 0.379 0.349 0.0664 Uiso calc RU H
H12 0.746 0.224 0.387 0.0779 Uiso calc RU H
H13 0.742 0.085 0.176 0.0875 Uiso calc RU H
H14 0.557 0.158 0.008 0.0684 Uiso calc RU H
H15 0.445 0.339 0.117 0.0623 Uiso calc RU H
H21 1.013 0.574 0.426 0.0512 Uiso calc RU H
H22 1.155 0.386 0.388 0.0703 Uiso calc RU H
H23 1.091 0.291 0.154 0.0790 Uiso calc RU H
H24 0.914 0.421 0.046 0.0637 Uiso calc RU H
H32 0.774 0.833 0.125 0.0566 Uiso calc RU H
H33 0.973 1.007 0.102 0.0715 Uiso calc RU H
H34 1.290 1.029 0.149 0.0713 Uiso calc RU H
H35 1.408 0.878 0.221 0.0690 Uiso calc RU H
H36 1.211 0.701 0.243 0.0600 Uiso calc RU H
H42 1.029 0.836 0.427 0.0532 Uiso calc RU H
H43 0.940 0.923 0.597 0.0659 Uiso calc RU H
H44 0.637 0.834 0.590 0.0785 Uiso calc RU H
H45 0.423 0.660 0.412 0.0764 Uiso calc RU H
H46 0.506 0.577 0.238 0.0597 Uiso calc RU H
HO1 0.640 0.509 0.083 0.0528 Uiso calc RU H

loop_
_atom_type_symbol
_atom_type_description
_atom_type_scat_dispersion_real
_atom_type_scat_dispersion_imag
_atom_type_scat_source
C ? 0.002 0.002 'International Tables Vol. IV Table 2.2B'
H ? 0.000 0.000 'International Tables Vol. IV Table 2.2B'
O ? 0.008 0.006 'International Tables Vol. IV Table 2.2B'
Fe ? 0.301 0.845 'International Tables Vol. IV Table 2.2B'

loop_
_geom_angle_atom_site_label_1
_geom_angle_atom_site_label_2
_geom_angle_atom_site_label_3
_geom_angle_site_symmetry_1
_geom_angle_site_symmetry_2
_geom_angle_site_symmetry_3
_geom_angle
_geom_angle_publ_flag
C11 Fe C12 . . . 39.62(9) no
C11 Fe C13 . . . 67.18(8) no
C11 Fe C14 . . . 67.23(7) no
C11 Fe C15 . . . 39.80(8) no
C11 Fe C21 . . . 109.95(7) no
C11 Fe C22 . . . 130.16(9) no
C11 Fe C23 . . . 166.99(9) no
C11 Fe C24 . . . 151.92(8) no
C11 Fe C25 . . . 119.33(6) no
C12 Fe C13 . . . 40.41(11) no
C12 Fe C14 . . . 67.91(9) no
C12 Fe C15 . . . 67.24(7) no
C12 Fe C21 . . . 115.71(8) no
C12 Fe C22 . . . 106.85(8) no
C12 Fe C23 . . . 128.43(9) no
C12 Fe C24 . . . 167.64(9) no
C12 Fe C25 . . . 149.50(8) no
C13 Fe C14 . . . 40.68(11) no
C13 Fe C15 . . . 67.70(8) no
C13 Fe C21 . . . 147.03(9) no
C13 Fe C22 . . . 114.08(8) no
C13 Fe C23 . . . 106.69(7) no
C13 Fe C24 . . . 129.99(9) no
C13 Fe C25 . . . 169.85(9) no
C14 Fe C15 . . . 40.19(8) no
C14 Fe C21 . . . 171.21(8) no
C14 Fe C22 . . . 147.38(9) no
C14 Fe C23 . . . 116.27(8) no
C14 Fe C24 . . . 109.74(8) no
C14 Fe C25 . . . 132.36(8) no
C15 Fe C21 . . . 132.43(7) no
C15 Fe C22 . . . 169.36(9) no
C15 Fe C23 . . . 150.26(9) no
C15 Fe C24 . . . 119.43(7) no
C15 Fe C25 . . . 111.67(6) no
C21 Fe C22 . . . 40.85(7) no
C21 Fe C23 . . . 68.46(7) no
C21 Fe C24 . . . 68.52(7) no
C21 Fe C25 . . . 40.85(6) no
C22 Fe C23 . . . 40.32(10) no
C22 Fe C24 . . . 68.17(8) no
C22 Fe C25 . . . 68.55(6) no
C23 Fe C24 . . . 40.65(8) no
C23 Fe C25 . . . 68.53(6) no
C24 Fe C25 . . . 40.73(6) no
C1 O HO1 . . . 104 no
O C1 C25 . . . 109.86(11) no
O C1 C31 . . . 105.08(10) no
O C1 C41 . . . 110.43(11) no
C25 C1 C31 . . . 111.32(11) no
C25 C1 C41 . . . 110.33(10) no
C31 C1 C41 . . . 109.71(10) no
Fe C11 C12 . . . 70.07(10) no
Fe C11 C15 . . . 70.34(9) no
C12 C11 C15 . . . 109.25(17) no
Fe C12 C11 . . . 70.32(9) no
Fe C12 C13 . . . 69.40(11) no
C11 C12 C13 . . . 107.77(18) no
Fe C13 C12 . . . 70.19(10) no
Fe C13 C14 . . . 69.75(10) no
C12 C13 C14 . . . 107.65(17) no
Fe C14 C13 . . . 69.58(11) no
Fe C14 C15 . . . 70.58(9) no
C13 C14 C15 . . . 107.70(18) no
Fe C15 C11 . . . 69.85(10) no
Fe C15 C14 . . . 69.23(10) no
C11 C15 C14 . . . 107.62(17) no
Fe C21 C22 . . . 69.68(9) no
Fe C21 C25 . . . 69.71(8) no
C22 C21 C25 . . . 107.71(15) no
Fe C22 C21 . . . 69.47(9) no
Fe C22 C23 . . . 69.76(10) no
C21 C22 C23 . . . 108.27(16) no
Fe C23 C22 . . . 69.92(10) no
Fe C23 C24 . . . 69.73(9) no
C22 C23 C24 . . . 108.23(15) no
Fe C24 C23 . . . 69.62(9) no
Fe C24 C25 . . . 69.69(8) no
C23 C24 C25 . . . 108.14(16) no
Fe C25 C1 . . . 129.92(9) no
Fe C25 C21 . . . 69.43(7) no
Fe C25 C24 . . . 69.58(8) no
C1 C25 C21 . . . 127.14(12) no
C1 C25 C24 . . . 125.06(13) no
C21 C25 C24 . . . 107.64(14) no
C1 C31 C32 . . . 118.47(12) no
C1 C31 C36 . . . 122.77(12) no
C32 C31 C36 . . . 118.72(12) no
C31 C32 C33 . . . 120.29(15) no
C32 C33 C34 . . . 120.52(16) no
C33 C34 C35 . . . 119.58(14) no
C34 C35 C36 . . . 120.72(17) no
C31 C36 C35 . . . 120.17(16) no
C1 C41 C42 . . . 120.22(11) no
C1 C41 C46 . . . 121.39(12) no
C42 C41 C46 . . . 118.32(13) no
C41 C42 C43 . . . 120.53(14) no
C42 C43 C44 . . . 120.27(16) no
C43 C44 C45 . . . 119.57(16) no
C44 C45 C46 . . . 120.70(15) no
C41 C46 C45 . . . 120.58(15) no
O HO1 O . . 2_665 106 no

loop_
_geom_bond_atom_site_label_1
_geom_bond_atom_site_label_2
_geom_bond_site_symmetry_1
_geom_bond_site_symmetry_2
_geom_bond_distance
_geom_bond_publ_flag
Fe C11 . . 2.0503(16) no
Fe C12 . . 2.0471(17) no
Fe C13 . . 2.0368(17) no
Fe C14 . . 2.0390(17) no
Fe C15 . . 2.0567(16) no
Fe C21 . . 2.0475(14) no
Fe C22 . . 2.0504(17) no
Fe C23 . . 2.0484(16) no
Fe C24 . . 2.0497(15) no
Fe C25 . . 2.0512(13) no
O C1 . . 1.4386(15) no
O HO1 . . 0.76 no
C1 C25 . . 1.5171(19) no
C1 C31 . . 1.5332(17) no
C1 C41 . . 1.5340(19) no
C11 C12 . . 1.388(3) no
C11 C15 . . 1.398(3) no
C12 C13 . . 1.411(4) no
C13 C14 . . 1.417(4) no
C14 C15 . . 1.407(3) no
C21 C22 . . 1.430(2) no
C21 C25 . . 1.430(2) no
C22 C23 . . 1.413(3) no
C23 C24 . . 1.423(3) no
C24 C25 . . 1.427(2) no
C31 C32 . . 1.390(2) no
C31 C36 . . 1.381(2) no
C32 C33 . . 1.390(2) no
C33 C34 . . 1.373(3) no
C34 C35 . . 1.363(3) no
C35 C36 . . 1.398(2) no
C41 C42 . . 1.392(2) no
C41 C46 . . 1.3882(19) no
C42 C43 . . 1.393(2) no
C43 C44 . . 1.378(3) no
C44 C45 . . 1.368(3) no
C45 C46 . . 1.391(3) no

loop_
_geom_contact_atom_site_label_1
_geom_contact_atom_site_label_2
_geom_contact_distance
_geom_contact_site_symmetry_1
_geom_contact_site_symmetry_2
_geom_contact_publ_flag
O O 2.816(2) . 2_665 no
HO1 O 2.515 . 2_665 no
